data_1558662
loop_
_publ_author_name
'Chen, Ming'
'Wang, Wen-Jing'
'Li, Ni-Ping'
'Zeng, Hu-Hu'
'Guo, Hong'
'Jiang, Ren-Wang'
'Wang, Lei'
'Ye, Wen-Cai'

_publ_section_title
;
 Myrcaulones A--C, Unusual Rearranged Triketone--Terpene Adducts from
 Myrciaria cauliflora
;
_journal_name_full 'Journal of Natural Products'
_journal_paper_doi 10.1021/acs.jnatprod.0c00283
_journal_year 2020
_chemical_absolute_configuration ad
_chemical_formula_sum 'C22 H32 O4'
_chemical_formula_weight 360.47
_space_group_crystal_system orthorhombic
_space_group_IT_number 19
_space_group_name_Hall 'P 2ac 2ab'
_space_group_name_H-M_alt 'P 21 21 21'
_atom_sites_solution_hydrogens geom
_audit_creation_method SHELXL-2016/4
_cell_angle_alpha 90
_cell_angle_beta 90
_cell_angle_gamma 90
_cell_formula_units_Z 4
_cell_length_a 6.08570(10)
_cell_length_b 16.6326(3)
_cell_length_c 19.5442(3)
_cell_measurement_reflns_used 5838
_cell_measurement_temperature 293(2)
_cell_measurement_theta_max 73.3460
_cell_measurement_theta_min 3.4580
_cell_volume 1978.28(6)
_computing_cell_refinement 'CrysAlisPro 1.171.38.43f (Rigaku OD, 2015)'
_computing_data_collection 'CrysAlisPro 1.171.38.43f (Rigaku OD, 2015)'
_computing_data_reduction 'CrysAlisPro 1.171.38.43f (Rigaku OD, 2015)'
_computing_structure_refinement 'SHELXL-2016/4 (Sheldrick, 2016)'
_diffrn_ambient_temperature 293(2)
_diffrn_detector_area_resol_mean 5.2684
_diffrn_measured_fraction_theta_full 0.992
_diffrn_measured_fraction_theta_max 0.966
_diffrn_measurement_device_type 'SuperNova, Dual, Cu at zero, AtlasS2'
_diffrn_radiation_type CuK\a
_diffrn_radiation_wavelength 1.54178
_diffrn_reflns_av_R_equivalents 0.0241
_diffrn_reflns_av_unetI/netI 0.0308
_diffrn_reflns_Laue_measured_fraction_full 0.992
_diffrn_reflns_Laue_measured_fraction_max 0.966
_diffrn_reflns_limit_h_max 7
_diffrn_reflns_limit_h_min -6
_diffrn_reflns_limit_k_max 20
_diffrn_reflns_limit_k_min -20
_diffrn_reflns_limit_l_max 24
_diffrn_reflns_limit_l_min -23
_diffrn_reflns_number 8039
_diffrn_reflns_point_group_measured_fraction_full 0.985
_diffrn_reflns_point_group_measured_fraction_max 0.948
_diffrn_reflns_theta_full 67.679
_diffrn_reflns_theta_max 73.724
_diffrn_reflns_theta_min 3.489
_diffrn_source 'micro-focus sealed X-ray tube'
_exptl_absorpt_coefficient_mu 0.650
_exptl_absorpt_correction_T_max 1.00000
_exptl_absorpt_correction_T_min 0.82437
_exptl_absorpt_correction_type multi-scan
_exptl_absorpt_process_details
;
CrysAlisPro 1.171.38.43f (Rigaku Oxford Diffraction, 2015)
Empirical absorption correction using spherical harmonics,
 implemented in SCALE3 ABSPACK scaling algorithm.
;
_exptl_crystal_colour colourless
_exptl_crystal_density_diffrn 1.210
_exptl_crystal_description block
_exptl_crystal_F_000 784
_exptl_crystal_size_max 0.110
_exptl_crystal_size_mid 0.100
_exptl_crystal_size_min 0.080
_refine_diff_density_max 1.135
_refine_diff_density_min -0.435
_refine_diff_density_rms 0.058
_refine_ls_abs_structure_details
;
 Flack x determined using 1465 quotients [(I+)-(I-)]/[(I+)+(I-)]
 (Parsons, Flack and Wagner, Acta Cryst. B69 (2013) 249-259).
;
_refine_ls_abs_structure_Flack -0.05(9)
_refine_ls_extinction_method none
_refine_ls_goodness_of_fit_ref 1.067
_refine_ls_hydrogen_treatment constr
_refine_ls_matrix_type full
_refine_ls_number_parameters 241
_refine_ls_number_reflns 3806
_refine_ls_number_restraints 0
_refine_ls_restrained_S_all 1.067
_refine_ls_R_factor_all 0.0475
_refine_ls_R_factor_gt 0.0462
_refine_ls_shift/su_max 0.000
_refine_ls_shift/su_mean 0.000
_refine_ls_structure_factor_coef Fsqd
_refine_ls_weighting_details 'w=1/[\s^2^(Fo^2^)+(0.0849P)^2^+0.6009P] where P=(Fo^2^+2Fc^2^)/3'
_refine_ls_weighting_scheme calc
_refine_ls_wR_factor_gt 0.1296
_refine_ls_wR_factor_ref 0.1318
_reflns_Friedel_coverage 0.695
_reflns_Friedel_fraction_full 0.976
_reflns_Friedel_fraction_max 0.924
_reflns_number_gt 3699
_reflns_number_total 3806
_reflns_threshold_expression 'I > 2\s(I)'
_cod_data_source_file np0c00283_si_002.cif
_cod_data_source_block 61-62-2
_cod_database_code 1558662
_shelx_shelxl_version_number 2016/4
_shelx_space_group_comment
;
The symmetry employed for this shelxl refinement is uniquely defined
by the following loop, which should always be used as a source of
symmetry information in preference to the above space-group names.
They are only intended as comments.
;

loop_
_space_group_symop_operation_xyz
'x, y, z'
'-x+1/2, -y, z+1/2'
'-x, y+1/2, -z+1/2'
'x+1/2, -y+1/2, -z'

loop_
_atom_site_label
_atom_site_type_symbol
_atom_site_fract_x
_atom_site_fract_y
_atom_site_fract_z
_atom_site_U_iso_or_equiv
_atom_site_adp_type
_atom_site_occupancy
_atom_site_site_symmetry_order
_atom_site_calc_flag
_atom_site_refinement_flags_posn
_atom_site_refinement_flags_adp
_atom_site_refinement_flags_occupancy
_atom_site_disorder_assembly
_atom_site_disorder_group
C1 C 0.6942(4) 0.50635(15) 0.38288(12) 0.0179(5) Uani 1 1 d . . . . .
C2 C 0.8191(4) 0.58442(15) 0.39528(13) 0.0188(5) Uani 1 1 d . . . . .
H2 H 0.923727 0.598942 0.359213 0.023 Uiso 1 1 calc R U . . .
C3 C 0.9175(4) 0.58183(16) 0.46859(13) 0.0220(5) Uani 1 1 d . . . . .
H3A H 0.948532 0.528087 0.485274 0.026 Uiso 1 1 calc R U . . .
H3B H 1.041902 0.617424 0.475404 0.026 Uiso 1 1 calc R U . . .
C4 C 0.6962(4) 0.61655(16) 0.49312(13) 0.0215(5) Uani 1 1 d . . . . .
H4 H 0.705296 0.654717 0.531209 0.026 Uiso 1 1 calc R U . . .
C5 C 0.5401(4) 0.54593(16) 0.50390(13) 0.0217(5) Uani 1 1 d . . . . .
H5A H 0.394302 0.566544 0.513674 0.026 Uiso 1 1 calc R U . . .
H5B H 0.588294 0.515405 0.543434 0.026 Uiso 1 1 calc R U . . .
C6 C 0.5269(4) 0.48879(16) 0.44111(12) 0.0208(5) Uani 1 1 d . . . . .
H6A H 0.379746 0.491866 0.422214 0.025 Uiso 1 1 calc R U . . .
H6B H 0.549323 0.434088 0.456846 0.025 Uiso 1 1 calc R U . . .
C7 C 0.5913(4) 0.50071(15) 0.31132(12) 0.0192(5) Uani 1 1 d . . . . .
H7A H 0.704765 0.509069 0.277183 0.023 Uiso 1 1 calc R U . . .
H7B H 0.483214 0.543125 0.306126 0.023 Uiso 1 1 calc R U . . .
C8 C 0.6694(4) 0.65507(16) 0.42055(13) 0.0202(5) Uani 1 1 d . . . . .
C9 C 0.7929(5) 0.73519(15) 0.41482(15) 0.0262(6) Uani 1 1 d . . . . .
H9A H 0.801947 0.750822 0.367620 0.039 Uiso 1 1 calc R U . . .
H9B H 0.938429 0.729107 0.433090 0.039 Uiso 1 1 calc R U . . .
H9C H 0.715781 0.775776 0.440167 0.039 Uiso 1 1 calc R U . . .
C10 C 0.4386(4) 0.66845(16) 0.39211(14) 0.0232(5) Uani 1 1 d . . . . .
H10A H 0.367877 0.710777 0.417210 0.035 Uiso 1 1 calc R U . . .
H10B H 0.354765 0.619835 0.396535 0.035 Uiso 1 1 calc R U . . .
H10C H 0.448074 0.683146 0.344702 0.035 Uiso 1 1 calc R U . . .
C1' C 0.6378(4) 0.35584(16) 0.32290(13) 0.0202(5) Uani 1 1 d . . . . .
C2' C 0.6263(5) 0.26925(16) 0.31537(13) 0.0225(6) Uani 1 1 d . . . . .
C3' C 0.8068(5) 0.23254(15) 0.36252(14) 0.0232(6) Uani 1 1 d . . . . .
C4' C 0.9648(5) 0.30305(15) 0.37620(14) 0.0228(6) Uani 1 1 d . . . . .
H4'1 H 1.014787 0.303630 0.423322 0.027 Uiso 1 1 calc R U . . .
H4'2 H 1.090916 0.301528 0.345877 0.027 Uiso 1 1 calc R U . . .
C5' C 0.8190(4) 0.37303(15) 0.36092(13) 0.0191(5) Uani 1 1 d . . . . .
C6' C 0.4803(4) 0.41898(15) 0.29853(13) 0.0199(5) Uani 1 1 d . . . . .
H6' H 0.349737 0.416313 0.327811 0.024 Uiso 1 1 calc R U . . .
C7' C 0.4039(5) 0.40540(16) 0.22374(13) 0.0236(6) Uani 1 1 d . . . . .
H7' H 0.339615 0.351442 0.221654 0.028 Uiso 1 1 calc R U . . .
C8' C 0.5906(5) 0.40759(19) 0.17192(14) 0.0305(6) Uani 1 1 d . . . . .
H8'1 H 0.536525 0.391291 0.127914 0.046 Uiso 1 1 calc R U . . .
H8'2 H 0.705124 0.371609 0.186200 0.046 Uiso 1 1 calc R U . . .
H8'3 H 0.647937 0.461252 0.168969 0.046 Uiso 1 1 calc R U . . .
C9' C 0.2229(5) 0.4646(2) 0.20462(15) 0.0317(6) Uani 1 1 d . . . . .
H9'1 H 0.282094 0.518039 0.203373 0.048 Uiso 1 1 calc R U . . .
H9'2 H 0.107479 0.461967 0.238021 0.048 Uiso 1 1 calc R U . . .
H9'3 H 0.165113 0.450936 0.160409 0.048 Uiso 1 1 calc R U . . .
C10' C 0.6809(5) 0.21140(17) 0.42877(14) 0.0274(6) Uani 1 1 d . . . . .
C11' C 0.5808(8) 0.12899(19) 0.4329(2) 0.0487(10) Uani 1 1 d . . . . .
H11A H 0.478698 0.127118 0.470331 0.073 Uiso 1 1 calc R U . . .
H11B H 0.694611 0.089922 0.440134 0.073 Uiso 1 1 calc R U . . .
H11C H 0.505244 0.117271 0.390988 0.073 Uiso 1 1 calc R U . . .
C12' C 0.9902(7) 0.1651(2) 0.27241(19) 0.0437(8) Uani 1 1 d . . . . .
H12A H 0.875587 0.173804 0.239486 0.066 Uiso 1 1 calc R U . . .
H12B H 1.064204 0.115487 0.262321 0.066 Uiso 1 1 calc R U . . .
H12C H 1.093398 0.208653 0.270381 0.066 Uiso 1 1 calc R U . . .
O1 O 0.6556(4) 0.26186(12) 0.47262(10) 0.0306(5) Uani 1 1 d . . . . .
O2 O 0.9000(4) 0.16110(12) 0.33728(12) 0.0350(5) Uani 1 1 d . . . . .
O3 O 0.8727(3) 0.44464(10) 0.38637(9) 0.0196(4) Uani 1 1 d . . . . .
O4 O 0.4967(4) 0.22842(12) 0.28243(11) 0.0298(5) Uani 1 1 d . . . . .

loop_
_atom_site_aniso_label
_atom_site_aniso_U_11
_atom_site_aniso_U_22
_atom_site_aniso_U_33
_atom_site_aniso_U_23
_atom_site_aniso_U_13
_atom_site_aniso_U_12
C1 0.0140(11) 0.0190(11) 0.0207(11) -0.0017(10) 0.0009(9) 0.0019(9)
C2 0.0166(11) 0.0187(11) 0.0210(11) -0.0014(10) -0.0007(9) -0.0010(9)
C3 0.0187(12) 0.0233(11) 0.0240(12) -0.0027(10) -0.0040(10) 0.0002(10)
C4 0.0209(12) 0.0229(12) 0.0206(12) -0.0046(10) -0.0038(10) 0.0034(10)
C5 0.0202(13) 0.0276(13) 0.0172(11) -0.0008(10) 0.0011(9) 0.0028(10)
C6 0.0177(12) 0.0248(12) 0.0198(12) -0.0004(10) 0.0022(9) -0.0015(10)
C7 0.0191(12) 0.0198(11) 0.0186(11) -0.0002(9) -0.0009(9) -0.0011(10)
C8 0.0189(12) 0.0209(12) 0.0207(11) -0.0038(10) -0.0025(10) 0.0031(10)
C9 0.0273(14) 0.0180(12) 0.0333(14) -0.0031(10) -0.0045(11) 0.0023(10)
C10 0.0193(12) 0.0263(12) 0.0240(12) -0.0019(11) -0.0024(10) 0.0049(10)
C1' 0.0209(12) 0.0201(12) 0.0196(11) -0.0010(9) 0.0034(9) -0.0036(10)
C2' 0.0215(13) 0.0228(13) 0.0231(12) -0.0014(10) 0.0046(10) -0.0033(10)
C3' 0.0258(13) 0.0173(12) 0.0264(12) -0.0013(10) 0.0038(11) 0.0008(10)
C4' 0.0241(14) 0.0186(11) 0.0258(12) 0.0000(10) 0.0012(10) 0.0003(10)
C5' 0.0199(12) 0.0181(11) 0.0193(11) 0.0010(9) 0.0037(9) -0.0004(10)
C6' 0.0181(12) 0.0226(12) 0.0190(11) -0.0018(10) 0.0002(9) -0.0032(10)
C7' 0.0251(13) 0.0257(12) 0.0202(12) -0.0014(10) -0.0025(10) -0.0045(11)
C8' 0.0337(15) 0.0386(16) 0.0192(12) -0.0072(12) 0.0021(11) -0.0025(13)
C9' 0.0284(15) 0.0398(16) 0.0270(13) 0.0031(13) -0.0063(11) 0.0003(13)
C10' 0.0311(15) 0.0246(13) 0.0264(13) 0.0009(12) 0.0074(12) -0.0002(11)
C11' 0.074(3) 0.0299(16) 0.0423(19) -0.0010(14) 0.0260(19) -0.0158(17)
C12' 0.0417(18) 0.0445(19) 0.0449(19) -0.0091(16) 0.0049(16) 0.0005(16)
O1 0.0379(12) 0.0293(10) 0.0246(9) -0.0018(8) 0.0070(8) -0.0028(9)
O2 0.0380(12) 0.0214(9) 0.0458(12) -0.0076(9) 0.0131(10) 0.0021(9)
O3 0.0161(8) 0.0183(8) 0.0243(8) -0.0033(7) -0.0006(7) 0.0016(7)
O4 0.0306(10) 0.0247(10) 0.0340(10) -0.0064(8) 0.0023(9) -0.0073(8)

loop_
_atom_type_symbol
_atom_type_description
_atom_type_scat_dispersion_real
_atom_type_scat_dispersion_imag
_atom_type_scat_source
C C 0.0181 0.0091 'International Tables Vol C Tables 4.2.6.8 and 6.1.1.4'
H H 0.0000 0.0000 'International Tables Vol C Tables 4.2.6.8 and 6.1.1.4'
O O 0.0492 0.0322 'International Tables Vol C Tables 4.2.6.8 and 6.1.1.4'

loop_
_geom_angle_atom_site_label_1
_geom_angle_atom_site_label_2
_geom_angle_atom_site_label_3
_geom_angle
_geom_angle_site_symmetry_1
_geom_angle_site_symmetry_3
_geom_angle_publ_flag
O3 C1 C2 102.44(18) . . ?
O3 C1 C7 107.20(19) . . ?
C2 C1 C7 113.6(2) . . ?
O3 C1 C6 108.26(19) . . ?
C2 C1 C6 111.7(2) . . ?
C7 C1 C6 112.8(2) . . ?
C1 C2 C3 108.4(2) . . ?
C1 C2 C8 113.5(2) . . ?
C3 C2 C8 87.38(18) . . ?
C4 C3 C2 86.53(19) . . ?
C5 C4 C3 107.4(2) . . ?
C5 C4 C8 112.1(2) . . ?
C3 C4 C8 87.86(19) . . ?
C4 C5 C6 113.2(2) . . ?
C5 C6 C1 115.4(2) . . ?
C1 C7 C6' 112.4(2) . . ?
C10 C8 C9 107.3(2) . . ?
C10 C8 C4 119.0(2) . . ?
C9 C8 C4 111.8(2) . . ?
C10 C8 C2 122.0(2) . . ?
C9 C8 C2 110.1(2) . . ?
C4 C8 C2 85.30(18) . . ?
C5' C1' C2' 107.7(2) . . ?
C5' C1' C6' 123.0(2) . . ?
C2' C1' C6' 129.2(2) . . ?
O4 C2' C1' 129.5(3) . . ?
O4 C2' C3' 123.2(2) . . ?
C1' C2' C3' 107.2(2) . . ?
O2 C3' C4' 116.9(2) . . ?
O2 C3' C10' 107.6(2) . . ?
C4' C3' C10' 109.7(2) . . ?
O2 C3' C2' 114.1(2) . . ?
C4' C3' C2' 104.2(2) . . ?
C10' C3' C2' 103.6(2) . . ?
C5' C4' C3' 100.8(2) . . ?
O3 C5' C1' 126.2(2) . . ?
O3 C5' C4' 118.5(2) . . ?
C1' C5' C4' 115.3(2) . . ?
C1' C6' C7 106.6(2) . . ?
C1' C6' C7' 112.9(2) . . ?
C7 C6' C7' 114.4(2) . . ?
C8' C7' C9' 111.2(2) . . ?
C8' C7' C6' 113.6(2) . . ?
C9' C7' C6' 110.7(2) . . ?
O1 C10' C11' 122.9(3) . . ?
O1 C10' C3' 119.9(2) . . ?
C11' C10' C3' 117.0(2) . . ?
C12' O2 C3' 116.2(2) . . ?
C5' O3 C1 114.74(19) . . ?

loop_
_geom_bond_atom_site_label_1
_geom_bond_atom_site_label_2
_geom_bond_distance
_geom_bond_site_symmetry_2
_geom_bond_publ_flag
C1 O3 1.496(3) . ?
C1 C2 1.524(3) . ?
C1 C7 1.535(3) . ?
C1 C6 1.555(3) . ?
C2 C3 1.554(3) . ?
C2 C8 1.567(3) . ?
C3 C4 1.542(4) . ?
C4 C5 1.525(4) . ?
C4 C8 1.565(3) . ?
C5 C6 1.554(3) . ?
C7 C6' 1.539(3) . ?
C8 C10 1.527(4) . ?
C8 C9 1.534(4) . ?
C1' C5' 1.360(4) . ?
C1' C2' 1.450(4) . ?
C1' C6' 1.500(4) . ?
C2' O4 1.224(3) . ?
C2' C3' 1.559(4) . ?
C3' O2 1.406(3) . ?
C3' C4' 1.540(3) . ?
C3' C10' 1.545(4) . ?
C4' C5' 1.494(3) . ?
C5' O3 1.331(3) . ?
C6' C7' 1.550(3) . ?
C7' C8' 1.522(4) . ?
C7' C9' 1.524(4) . ?
C10' O1 1.209(4) . ?
C10' C11' 1.502(4) . ?
C12' O2 1.383(4) . ?

loop_
_geom_torsion_atom_site_label_1
_geom_torsion_atom_site_label_2
_geom_torsion_atom_site_label_3
_geom_torsion_atom_site_label_4
_geom_torsion
_geom_torsion_site_symmetry_1
_geom_torsion_site_symmetry_2
_geom_torsion_site_symmetry_3
_geom_torsion_site_symmetry_4
_geom_torsion_publ_flag
O3 C1 C2 C3 -63.8(2) . . . . ?
C7 C1 C2 C3 -179.1(2) . . . . ?
C6 C1 C2 C3 51.9(3) . . . . ?
O3 C1 C2 C8 -159.10(19) . . . . ?
C7 C1 C2 C8 85.6(3) . . . . ?
C6 C1 C2 C8 -43.4(3) . . . . ?
C1 C2 C3 C4 -87.1(2) . . . . ?
C8 C2 C3 C4 26.85(19) . . . . ?
C2 C3 C4 C5 85.6(2) . . . . ?
C2 C3 C4 C8 -26.88(18) . . . . ?
C3 C4 C5 C6 -51.4(3) . . . . ?
C8 C4 C5 C6 43.4(3) . . . . ?
C4 C5 C6 C1 7.6(3) . . . . ?
O3 C1 C6 C5 104.3(2) . . . . ?
C2 C1 C6 C5 -7.8(3) . . . . ?
C7 C1 C6 C5 -137.2(2) . . . . ?
O3 C1 C7 C6' 63.6(2) . . . . ?
C2 C1 C7 C6' 176.0(2) . . . . ?
C6 C1 C7 C6' -55.5(3) . . . . ?
C5 C4 C8 C10 43.0(3) . . . . ?
C3 C4 C8 C10 150.9(2) . . . . ?
C5 C4 C8 C9 169.0(2) . . . . ?
C3 C4 C8 C9 -83.1(2) . . . . ?
C5 C4 C8 C2 -81.2(2) . . . . ?
C3 C4 C8 C2 26.68(18) . . . . ?
C1 C2 C8 C10 -39.1(3) . . . . ?
C3 C2 C8 C10 -148.0(2) . . . . ?
C1 C2 C8 C9 -166.1(2) . . . . ?
C3 C2 C8 C9 85.0(2) . . . . ?
C1 C2 C8 C4 82.4(2) . . . . ?
C3 C2 C8 C4 -26.47(19) . . . . ?
C5' C1' C2' O4 -176.0(3) . . . . ?
C6' C1' C2' O4 7.3(5) . . . . ?
C5' C1' C2' C3' 7.8(3) . . . . ?
C6' C1' C2' C3' -168.9(2) . . . . ?
O4 C2' C3' O2 36.1(4) . . . . ?
C1' C2' C3' O2 -147.4(2) . . . . ?
O4 C2' C3' C4' 164.7(2) . . . . ?
C1' C2' C3' C4' -18.9(3) . . . . ?
O4 C2' C3' C10' -80.5(3) . . . . ?
C1' C2' C3' C10' 95.9(2) . . . . ?
O2 C3' C4' C5' 148.0(2) . . . . ?
C10' C3' C4' C5' -89.2(2) . . . . ?
C2' C3' C4' C5' 21.2(2) . . . . ?
C2' C1' C5' O3 -171.1(2) . . . . ?
C6' C1' C5' O3 5.9(4) . . . . ?
C2' C1' C5' C4' 7.2(3) . . . . ?
C6' C1' C5' C4' -175.8(2) . . . . ?
C3' C4' C5' O3 159.7(2) . . . . ?
C3' C4' C5' C1' -18.7(3) . . . . ?
C5' C1' C6' C7 11.8(3) . . . . ?
C2' C1' C6' C7 -171.9(2) . . . . ?
C5' C1' C6' C7' 138.3(2) . . . . ?
C2' C1' C6' C7' -45.4(4) . . . . ?
C1 C7 C6' C1' -45.9(3) . . . . ?
C1 C7 C6' C7' -171.5(2) . . . . ?
C1' C6' C7' C8' -61.3(3) . . . . ?
C7 C6' C7' C8' 60.9(3) . . . . ?
C1' C6' C7' C9' 172.8(2) . . . . ?
C7 C6' C7' C9' -65.0(3) . . . . ?
O2 C3' C10' O1 153.0(3) . . . . ?
C4' C3' C10' O1 24.8(4) . . . . ?
C2' C3' C10' O1 -85.9(3) . . . . ?
O2 C3' C10' C11' -31.3(4) . . . . ?
C4' C3' C10' C11' -159.5(3) . . . . ?
C2' C3' C10' C11' 89.8(3) . . . . ?
C4' C3' O2 C12' -66.1(4) . . . . ?
C10' C3' O2 C12' 170.0(3) . . . . ?
C2' C3' O2 C12' 55.7(3) . . . . ?
C1' C5' O3 C1 11.9(3) . . . . ?
C4' C5' O3 C1 -166.3(2) . . . . ?
C2 C1 O3 C5' -164.3(2) . . . . ?
C7 C1 O3 C5' -44.5(3) . . . . ?
C6 C1 O3 C5' 77.5(2) . . . . ?
